data_9005289
loop_
_publ_author_name
'Hoffmann, C.'
'Armbruster, T.'
'Kunz, M.'

_publ_section_title
;
 Structure refinement of (001) disordered gaudefroyite Ca4Mn3[(BO3)3(CO3)O3]:
 Jahn-Teller-distortion in edge-sharing chains of MnO6 octahedra
;
_journal_name_full 'European Journal of Mineralogy'
_journal_page_first 7
_journal_page_last 19
_journal_volume 9
_journal_year 1997
_chemical_formula_sum 'C B3 Ca4 Mn3 O15'
_chemical_name_mineral Gaudefroyite
_space_group_IT_number 176
_symmetry_space_group_name_Hall '-P 6c'
_symmetry_space_group_name_H-M 'P 63/m'
_cell_angle_alpha 90
_cell_angle_beta 90
_cell_angle_gamma 120
_cell_length_a 10.589
_cell_length_b 10.589
_cell_length_c 5.891
_cell_formula_units_Z 2
_cell_volume 572.044
_database_code_amcsd 0006635
_exptl_crystal_density_diffrn 3.539
_cod_original_formula_sum 'Ca4 Mn3 B3 C O15'
_cod_database_code 9005289

loop_
_space_group_symop_operation_xyz
x,y,z
-x+y,-x,1/2-z
x-y,x,1/2+z
y,-x+y,-z
-y,x-y,z
x,y,1/2-z
-x,-y,1/2+z
x-y,x,-z
-x+y,-x,z
-y,x-y,1/2-z
y,-x+y,1/2+z
-x,-y,-z

loop_
_atom_site_aniso_label
_atom_site_aniso_U_11
_atom_site_aniso_U_22
_atom_site_aniso_U_33
_atom_site_aniso_U_12
_atom_site_aniso_U_13
_atom_site_aniso_U_23
Ca1 0.00560 0.00560 0.01040 0.00280 0.00000 0.00000
Ca2 0.00740 0.00700 0.00970 0.00340 0.00000 0.00000
Mn 0.00420 0.00460 0.00410 0.00160 -0.00078 0.00026
B 0.00450 0.00580 0.00840 0.00270 0.00000 0.00000
C 0.00900 0.00900 0.00800 0.00460 0.00000 0.00000
O1 0.00530 0.00840 0.00460 0.00440 0.00000 0.00000
O2 0.00990 0.00590 0.01140 0.00260 0.00000 0.00000
O3 0.00670 0.01290 0.00640 0.00560 0.00020 0.00010
O4 0.01700 0.01400 0.01300 0.01130 0.00220 -0.00010

loop_
_atom_site_label
_atom_site_fract_x
_atom_site_fract_y
_atom_site_fract_z
_atom_site_occupancy
_atom_site_U_iso_or_equiv
Ca1 0.33333 0.66667 0.25000 1.00000 0.00720
Ca2 0.13169 0.83212 0.25000 1.00000 0.00810
Mn 0.00000 0.50000 0.00000 1.00000 0.00460
B 0.21790 0.76850 0.75000 1.00000 0.00620
C 0.00000 0.00000 0.06990 0.50000 0.00880
O1 0.09260 0.47270 0.25000 1.00000 0.00570
O2 0.31690 0.91600 0.75000 1.00000 0.00970
O3 0.30300 0.47220 0.54390 1.00000 0.00830
O4 0.05340 0.91340 0.57380 0.50000 0.01290

loop_
_cod_related_entry_id
_cod_related_entry_database
_cod_related_entry_code
1 AMCSD 0006635
